data_2229678
loop_
_publ_author_name
'Ponugoti, Purushothama Rao'
'Penthala, Narsimha Reddy'
'Dwoskin, Linda P.'
'Parkin, Sean'
'Crooks, Peter A.'

_publ_section_title
;
 <i>cis</i>-1-Benzylpyrrolidine-2,5-dicarbonitrile
;
_journal_coeditor_code HG2792
_journal_issue 4
_journal_name_full 'Acta Crystallographica Section E'
_journal_page_first o747
_journal_paper_doi 10.1107/S1600536811006258
_journal_volume 67
_journal_year 2011
_chemical_formula_iupac 'C13 H13 N3'
_chemical_formula_moiety 'C13 H13 N3'
_chemical_formula_sum 'C13 H13 N3'
_chemical_formula_weight 211.26
_chemical_name_systematic
;
1-Benzylpyrrolidine-2,5-dicarbonitrile
;
_space_group_IT_number 14
_symmetry_cell_setting monoclinic
_symmetry_space_group_name_Hall '-P 2ybc'
_symmetry_space_group_name_H-M 'P 1 21/c 1'
_atom_sites_solution_hydrogens geom
_atom_sites_solution_primary direct
_atom_sites_solution_secondary difmap
_audit_creation_method SHELXL-97
_cell_angle_alpha 90.00
_cell_angle_beta 103.0735(11)
_cell_angle_gamma 90.00
_cell_formula_units_Z 4
_cell_length_a 10.9898(3)
_cell_length_b 9.4494(2)
_cell_length_c 11.4768(3)
_cell_measurement_reflns_used 2818
_cell_measurement_temperature 150.0(2)
_cell_measurement_theta_max 27.48
_cell_measurement_theta_min 1.00
_cell_volume 1160.94(5)
_computing_cell_refinement 'SCALEPACK (Otwinowski & Minor, 1997)'
_computing_data_collection 'COLLECT (Nonius, 1998)'
_computing_data_reduction 'DENZO-SMN (Otwinowski & Minor, 1997)'
_computing_molecular_graphics 'XP in SHELXTL (Sheldrick, 2008)'
_computing_publication_material
;
SHELXL97 (Sheldrick, 2008) and local procedures
;
_computing_structure_refinement 'SHELXL97 (Sheldrick, 2008)'
_computing_structure_solution 'SHELXS97 (Sheldrick, 2008)'
_diffrn_ambient_temperature 150.0(2)
_diffrn_detector_area_resol_mean 9.1
_diffrn_measured_fraction_theta_full 1.000
_diffrn_measured_fraction_theta_max 1.000
_diffrn_measurement_device_type 'Nonius KappaCCD'
_diffrn_measurement_method '\w scans at fixed \c = 55\%'
_diffrn_radiation_monochromator graphite
_diffrn_radiation_source 'fine-focus sealed tube'
_diffrn_radiation_type MoK\a
_diffrn_radiation_wavelength 0.71073
_diffrn_reflns_av_R_equivalents 0.0610
_diffrn_reflns_av_sigmaI/netI 0.0525
_diffrn_reflns_limit_h_max 14
_diffrn_reflns_limit_h_min -14
_diffrn_reflns_limit_k_max 12
_diffrn_reflns_limit_k_min -12
_diffrn_reflns_limit_l_max 14
_diffrn_reflns_limit_l_min -14
_diffrn_reflns_number 19299
_diffrn_reflns_theta_full 27.49
_diffrn_reflns_theta_max 27.49
_diffrn_reflns_theta_min 1.90
_diffrn_standards_number 0
_exptl_absorpt_coefficient_mu 0.075
_exptl_absorpt_correction_T_max 0.988
_exptl_absorpt_correction_T_min 0.982
_exptl_absorpt_correction_type multi-scan
_exptl_absorpt_process_details '(SCALEPACK; Otwinowski & Minor, 1997)'
_exptl_crystal_colour colourless
_exptl_crystal_density_diffrn 1.209
_exptl_crystal_density_method 'not measured'
_exptl_crystal_description block
_exptl_crystal_F_000 448
_exptl_crystal_size_max 0.24
_exptl_crystal_size_mid 0.20
_exptl_crystal_size_min 0.16
_refine_diff_density_max 0.172
_refine_diff_density_min -0.183
_refine_ls_extinction_method none
_refine_ls_goodness_of_fit_ref 1.036
_refine_ls_hydrogen_treatment constr
_refine_ls_matrix_type full
_refine_ls_number_parameters 164
_refine_ls_number_reflns 2662
_refine_ls_number_restraints 12
_refine_ls_restrained_S_all 1.034
_refine_ls_R_factor_all 0.1004
_refine_ls_R_factor_gt 0.0508
_refine_ls_shift/su_max 0.003
_refine_ls_shift/su_mean 0.000
_refine_ls_structure_factor_coef Fsqd
_refine_ls_weighting_details 'calc w=1/[\s^2^(Fo^2^)+(0.0845P)^2^] where P=(Fo^2^+2Fc^2^)/3'
_refine_ls_weighting_scheme calc
_refine_ls_wR_factor_gt 0.1276
_refine_ls_wR_factor_ref 0.1542
_reflns_number_gt 1574
_reflns_number_total 2662
_reflns_threshold_expression I>2\s(I)
_cod_data_source_file hg2792.cif
_cod_data_source_block I
_cod_original_sg_symbol_H-M 'P 21/c'
_cod_database_code 2229678
_cod_database_fobs_code 2229678

loop_
_symmetry_equiv_pos_as_xyz
'x, y, z'
'-x, y+1/2, -z+1/2'
'-x, -y, -z'
'x, -y-1/2, z-1/2'

loop_
_atom_site_type_symbol
_atom_site_label
_atom_site_fract_x
_atom_site_fract_y
_atom_site_fract_z
_atom_site_U_iso_or_equiv
_atom_site_adp_type
_atom_site_calc_flag
_atom_site_refinement_flags
_atom_site_occupancy
_atom_site_disorder_assembly
_atom_site_disorder_group
N N1 0.25240(11) 0.12585(13) 0.75852(10) 0.0358(4) Uani d . 1 B .
N N2 0.23554(17) 0.03238(18) 0.46559(13) 0.0694(5) Uani d . 1 . .
N N3 0.04139(14) 0.30177(17) 0.53565(13) 0.0566(5) Uani d . 1 . .
C C1 0.24055(16) 0.01114(17) 0.56447(15) 0.0450(5) Uani d . 1 . .
C C2 0.24688(14) -0.00845(16) 0.69427(12) 0.0359(4) Uani d . 1 . .
H H2 0.3214 -0.0673 0.7306 0.043 Uiso calc R 1 . .
C C3 0.12832(15) -0.07866(18) 0.71691(14) 0.0449(4) Uani d . 1 . .
H H3A 0.0811 -0.1259 0.6435 0.054 Uiso calc R 1 . .
H H3B 0.1499 -0.1499 0.7815 0.054 Uiso calc R 1 . .
C C4 0.05140(16) 0.04144(19) 0.75352(14) 0.0480(5) Uani d . 1 . .
H H4A -0.0327 0.0454 0.6996 0.058 Uiso calc R 1 . .
H H4B 0.0422 0.0280 0.8366 0.058 Uiso calc R 1 . .
C C5 0.12448(14) 0.17649(17) 0.74314(13) 0.0386(4) Uani d . 1 . .
H H5 0.1189 0.2424 0.8099 0.046 Uiso calc R 1 . .
C C6 0.07641(14) 0.24816(17) 0.62628(14) 0.0408(4) Uani d . 1 . .
C C7 0.34472(15) 0.23004(18) 0.73940(15) 0.0454(4) Uani d . 1 . .
H H7A 0.3261 0.3209 0.7747 0.054 Uiso calc R 1 A 1
H H7B 0.3324 0.2451 0.6521 0.054 Uiso calc R 1 A 1
C C8 0.4794(12) 0.1971(13) 0.7882(9) 0.0289(16) Uani d PD 0.520(5) B 1
C C9 0.5668(13) 0.1649(14) 0.7247(11) 0.0361(17) Uani d PD 0.520(5) B 1
H H9 0.5473 0.1805 0.6408 0.043 Uiso calc PR 0.520(5) B 1
C C10 0.6835(16) 0.110(3) 0.7786(13) 0.0491(6) Uani d PD 0.520(5) B 1
H H10 0.7346 0.0671 0.7319 0.059 Uiso calc PR 0.520(5) B 1
C C11 0.7226(12) 0.1187(14) 0.8995(13) 0.049(2) Uani d PD 0.520(5) B 1
H H11 0.8052 0.0920 0.9382 0.058 Uiso calc PR 0.520(5) B 1
C C12 0.6406(5) 0.1667(6) 0.9648(5) 0.0595(12) Uani d PD 0.520(5) B 1
H H12 0.6677 0.1747 1.0492 0.071 Uiso calc PR 0.520(5) B 1
C C13 0.5194(6) 0.2035(6) 0.9100(5) 0.0512(12) Uani d PD 0.520(5) B 1
H H13 0.4635 0.2334 0.9573 0.061 Uiso calc PR 0.520(5) B 1
C C8' 0.4716(13) 0.1665(15) 0.8006(9) 0.0289(16) Uani d PD 0.480(5) B 2
C C9' 0.5535(15) 0.1343(16) 0.7288(12) 0.0361(17) Uani d PD 0.480(5) B 2
H H9' 0.5246 0.1279 0.6445 0.043 Uiso calc PR 0.480(5) B 2
C C10' 0.6791(18) 0.111(3) 0.7824(14) 0.0491(6) Uani d PD 0.480(5) B 2
H H10' 0.7401 0.1175 0.7357 0.059 Uiso calc PR 0.480(5) B 2
C C11' 0.7147(13) 0.0806(16) 0.9011(14) 0.049(2) Uani d PD 0.480(5) B 2
H H11' 0.7986 0.0545 0.9357 0.058 Uiso calc PR 0.480(5) B 2
C C12' 0.6276(6) 0.0876(7) 0.9703(6) 0.0595(12) Uani d PD 0.480(5) B 2
H H12' 0.6494 0.0607 1.0522 0.071 Uiso calc PR 0.480(5) B 2
C C13' 0.5090(6) 0.1337(6) 0.9200(6) 0.0512(12) Uani d PD 0.480(5) B 2
H H13' 0.4508 0.1433 0.9694 0.061 Uiso calc PR 0.480(5) B 2

loop_
_atom_site_aniso_label
_atom_site_aniso_U_11
_atom_site_aniso_U_22
_atom_site_aniso_U_33
_atom_site_aniso_U_12
_atom_site_aniso_U_13
_atom_site_aniso_U_23
N1 0.0297(7) 0.0376(8) 0.0368(7) 0.0013(6) 0.0008(5) -0.0039(6)
N2 0.0964(14) 0.0703(12) 0.0454(9) 0.0083(10) 0.0246(9) -0.0027(8)
N3 0.0476(9) 0.0639(11) 0.0530(9) 0.0107(8) 0.0002(7) 0.0081(8)
C1 0.0508(11) 0.0431(10) 0.0412(10) 0.0029(8) 0.0104(8) -0.0039(8)
C2 0.0351(9) 0.0358(9) 0.0346(8) 0.0006(7) 0.0033(6) -0.0013(7)
C3 0.0418(10) 0.0463(10) 0.0455(9) -0.0057(8) 0.0076(7) -0.0018(8)
C4 0.0394(10) 0.0592(11) 0.0465(9) 0.0003(9) 0.0119(8) 0.0037(8)
C5 0.0332(9) 0.0471(10) 0.0337(8) 0.0036(7) 0.0039(7) -0.0040(7)
C6 0.0315(9) 0.0423(10) 0.0456(10) 0.0040(7) 0.0026(7) -0.0053(8)
C7 0.0397(10) 0.0376(9) 0.0545(10) -0.0036(8) 0.0015(7) -0.0029(8)
C8 0.0324(16) 0.017(5) 0.0372(19) -0.010(2) 0.0068(14) 0.0011(19)
C9 0.038(3) 0.030(5) 0.0419(12) -0.017(3) 0.0130(12) 0.006(2)
C10 0.0422(14) 0.0482(12) 0.0622(13) -0.0031(10) 0.0231(10) -0.0089(10)
C11 0.0317(16) 0.044(7) 0.0655(13) -0.003(3) 0.0006(11) -0.009(3)
C12 0.0422(17) 0.090(4) 0.0402(12) 0.004(3) -0.0032(11) 0.001(3)
C13 0.0392(15) 0.077(4) 0.0370(14) 0.003(3) 0.0065(10) -0.011(3)
C8' 0.0324(16) 0.017(5) 0.0372(19) -0.010(2) 0.0068(14) 0.0011(19)
C9' 0.038(3) 0.030(5) 0.0419(12) -0.017(3) 0.0130(12) 0.006(2)
C10' 0.0422(14) 0.0482(12) 0.0622(13) -0.0031(10) 0.0231(10) -0.0089(10)
C11' 0.0317(16) 0.044(7) 0.0655(13) -0.003(3) 0.0006(11) -0.009(3)
C12' 0.0422(17) 0.090(4) 0.0402(12) 0.004(3) -0.0032(11) 0.001(3)
C13' 0.0392(15) 0.077(4) 0.0370(14) 0.003(3) 0.0065(10) -0.011(3)

loop_
_atom_type_symbol
_atom_type_description
_atom_type_scat_dispersion_real
_atom_type_scat_dispersion_imag
_atom_type_scat_source
C C 0.0033 0.0016 'International Tables Vol C Tables 4.2.6.8 and 6.1.1.4'
H H 0.0000 0.0000 'International Tables Vol C Tables 4.2.6.8 and 6.1.1.4'
N N 0.0061 0.0033 'International Tables Vol C Tables 4.2.6.8 and 6.1.1.4'

loop_
_geom_angle_atom_site_label_1
_geom_angle_atom_site_label_2
_geom_angle_atom_site_label_3
_geom_angle_site_symmetry_1
_geom_angle_site_symmetry_3
_geom_angle
_geom_angle_publ_flag
C5 N1 C2 . . 107.16(12) ?
C5 N1 C7 . . 116.28(12) ?
C2 N1 C7 . . 117.31(12) ?
N2 C1 C2 . . 177.02(17) ?
N1 C2 C1 . . 112.60(13) ?
N1 C2 C3 . . 103.28(12) ?
C1 C2 C3 . . 111.96(12) ?
N1 C2 H2 . . 109.6 ?
C1 C2 H2 . . 109.6 ?
C3 C2 H2 . . 109.6 ?
C4 C3 C2 . . 105.59(13) ?
C4 C3 H3A . . 110.6 ?
C2 C3 H3A . . 110.6 ?
C4 C3 H3B . . 110.6 ?
C2 C3 H3B . . 110.6 ?
H3A C3 H3B . . 108.8 ?
C5 C4 C3 . . 105.40(13) ?
C5 C4 H4A . . 110.7 ?
C3 C4 H4A . . 110.7 ?
C5 C4 H4B . . 110.7 ?
C3 C4 H4B . . 110.7 ?
H4A C4 H4B . . 108.8 ?
N1 C5 C6 . . 113.23(12) ?
N1 C5 C4 . . 103.07(13) ?
C6 C5 C4 . . 111.40(13) ?
N1 C5 H5 . . 109.7 ?
C6 C5 H5 . . 109.7 ?
C4 C5 H5 . . 109.7 ?
N3 C6 C5 . . 178.57(17) ?
N1 C7 C8 . . 117.7(4) ?
N1 C7 C8' . . 104.9(5) ?
N1 C7 H7A . . 107.9 ?
C8 C7 H7A . . 107.9 ?
C8' C7 H7A . . 113.7 ?
N1 C7 H7B . . 107.9 ?
C8 C7 H7B . . 107.9 ?
C8' C7 H7B . . 114.9 ?
H7A C7 H7B . . 107.2 ?
C9 C8 C13 . . 117.0(10) ?
C9 C8 C7 . . 127.1(9) ?
C13 C8 C7 . . 115.8(9) ?
C8 C9 C10 . . 122.3(10) ?
C8 C9 H9 . . 118.9 ?
C10 C9 H9 . . 118.9 ?
C11 C10 C9 . . 118.5(12) ?
C11 C10 H10 . . 120.7 ?
C9 C10 H10 . . 120.7 ?
C10 C11 C12 . . 118.8(10) ?
C10 C11 H11 . . 120.6 ?
C12 C11 H11 . . 120.6 ?
C11 C12 C13 . . 121.3(7) ?
C11 C12 H12 . . 119.4 ?
C13 C12 H12 . . 119.4 ?
C8 C13 C12 . . 120.4(7) ?
C8 C13 H13 . . 119.8 ?
C12 C13 H13 . . 119.8 ?
C13' C8' C9' . . 117.1(10) ?
C13' C8' C7 . . 125.5(10) ?
C9' C8' C7 . . 117.3(9) ?
C8' C9' C10' . . 118.9(11) ?
C8' C9' H9' . . 120.5 ?
C10' C9' H9' . . 120.5 ?
C11' C10' C9' . . 120.4(13) ?
C11' C10' H10' . . 119.8 ?
C9' C10' H10' . . 119.8 ?
C10' C11' C12' . . 119.2(12) ?
C10' C11' H11' . . 120.4 ?
C12' C11' H11' . . 120.4 ?
C13' C12' C11' . . 119.4(8) ?
C13' C12' H12' . . 120.3 ?
C11' C12' H12' . . 120.3 ?
C12' C13' C8' . . 122.2(8) ?
C12' C13' H13' . . 118.9 ?
C8' C13' H13' . . 118.9 ?

loop_
_geom_bond_atom_site_label_1
_geom_bond_atom_site_label_2
_geom_bond_site_symmetry_2
_geom_bond_distance
_geom_bond_publ_flag
N1 C5 . 1.457(2) ?
N1 C2 . 1.4620(19) ?
N1 C7 . 1.465(2) ?
N2 C1 . 1.1414(19) ?
N3 C6 . 1.1427(17) ?
C1 C2 . 1.487(2) ?
C2 C3 . 1.536(2) ?
C2 H2 . 1.0000 ?
C3 C4 . 1.530(2) ?
C3 H3A . 0.9900 ?
C3 H3B . 0.9900 ?
C4 C5 . 1.527(2) ?
C4 H4A . 0.9900 ?
C4 H4B . 0.9900 ?
C5 C6 . 1.489(2) ?
C5 H5 . 1.0000 ?
C7 C8 . 1.493(13) ?
C7 C8' . 1.534(14) ?
C7 H7A . 0.9900 ?
C7 H7B . 0.9900 ?
C8 C9 . 1.365(9) ?
C8 C13 . 1.369(9) ?
C9 C10 . 1.392(10) ?
C9 H9 . 0.9500 ?
C10 C11 . 1.359(10) ?
C10 H10 . 0.9500 ?
C11 C12 . 1.373(9) ?
C11 H11 . 0.9500 ?
C12 C13 . 1.383(7) ?
C12 H12 . 0.9500 ?
C13 H13 . 0.9500 ?
C8' C13' . 1.374(9) ?
C8' C9' . 1.385(10) ?
C9' C10' . 1.395(11) ?
C9' H9' . 0.9500 ?
C10' C11' . 1.361(11) ?
C10' H10' . 0.9500 ?
C11' C12' . 1.377(10) ?
C11' H11' . 0.9500 ?
C12' C13' . 1.372(7) ?
C12' H12' . 0.9500 ?
C13' H13' . 0.9500 ?
